data_7014485
loop_
_publ_author_name
'Ren, Chen'
'Hou, Lei'
'Liu, Bin'
'Yang, Guo-Ping'
'Wang, Yao-Yu'
'Shi, Qi-Zhen'

_publ_section_title
;
 Distinct structures of coordination polymers incorporating flexible
 triazole-based ligand: topological diversities, crystal structures and
 property studies.
;
_journal_issue 4
_journal_name_full 'Dalton transactions (Cambridge, England : 2003)'
_journal_page_first 793
_journal_page_last 804
_journal_paper_doi 10.1039/c0dt00894j
_journal_volume 40
_journal_year 2011
_chemical_formula_moiety 'C27 H20 Co N6 O6'
_chemical_formula_sum 'C27 H20 Co N6 O6'
_chemical_formula_weight 583.42
_chemical_name_systematic
;
?
;
_space_group_IT_number 62
_symmetry_cell_setting orthorhombic
_symmetry_space_group_name_Hall '-P 2ac 2n'
_symmetry_space_group_name_H-M 'P n m a'
_atom_sites_solution_hydrogens geom
_atom_sites_solution_primary direct
_atom_sites_solution_secondary difmap
_audit_creation_method SHELXL-97
_cell_angle_alpha 90.00
_cell_angle_beta 90.00
_cell_angle_gamma 90.00
_cell_formula_units_Z 4
_cell_length_a 14.8802(15)
_cell_length_b 18.6040(19)
_cell_length_c 9.5356(10)
_cell_measurement_reflns_used 1956
_cell_measurement_temperature 296(2)
_cell_measurement_theta_max 22.070
_cell_measurement_theta_min 2.1895
_cell_volume 2639.8(5)
_computing_structure_refinement 'SHELXL-97 (Sheldrick, 1997)'
_computing_structure_solution 'SHELXS-97 (Sheldrick, 1990)'
_diffrn_ambient_temperature 296(2)
_diffrn_measured_fraction_theta_full 1.000
_diffrn_measured_fraction_theta_max 1.000
_diffrn_measurement_device_type 'Rigaku RAXIS-RAPID Imaging Plate'
_diffrn_measurement_method \w
_diffrn_radiation_monochromator graphite
_diffrn_radiation_source 'fine-focus sealed tube'
_diffrn_radiation_type MoK\a
_diffrn_radiation_wavelength 0.71073
_diffrn_reflns_av_R_equivalents 0.0490
_diffrn_reflns_av_sigmaI/netI 0.0351
_diffrn_reflns_limit_h_max 17
_diffrn_reflns_limit_h_min -16
_diffrn_reflns_limit_k_max 22
_diffrn_reflns_limit_k_min -22
_diffrn_reflns_limit_l_max 11
_diffrn_reflns_limit_l_min -8
_diffrn_reflns_number 12615
_diffrn_reflns_theta_full 25.10
_diffrn_reflns_theta_max 25.10
_diffrn_reflns_theta_min 2.19
_exptl_absorpt_coefficient_mu 0.704
_exptl_absorpt_correction_T_max 0.9329
_exptl_absorpt_correction_T_min 0.8437
_exptl_absorpt_correction_type multi-scan
_exptl_absorpt_process_details sadabs
_exptl_crystal_colour pink
_exptl_crystal_density_diffrn 1.468
_exptl_crystal_density_method 'not measured'
_exptl_crystal_description block
_exptl_crystal_F_000 1196
_exptl_crystal_size_max 0.25
_exptl_crystal_size_mid 0.13
_exptl_crystal_size_min 0.10
_refine_diff_density_max 0.769
_refine_diff_density_min -0.348
_refine_diff_density_rms 0.069
_refine_ls_extinction_coef 0.0030(8)
_refine_ls_extinction_expression Fc^*^=kFc[1+0.001xFc^2^\l^3^/sin(2\q)]^-1/4^
_refine_ls_extinction_method SHELXL
_refine_ls_goodness_of_fit_ref 1.040
_refine_ls_hydrogen_treatment constr
_refine_ls_matrix_type full
_refine_ls_number_parameters 212
_refine_ls_number_reflns 2429
_refine_ls_number_restraints 1
_refine_ls_restrained_S_all 1.047
_refine_ls_R_factor_all 0.0862
_refine_ls_R_factor_gt 0.0597
_refine_ls_shift/su_max 0.000
_refine_ls_shift/su_mean 0.000
_refine_ls_structure_factor_coef Fsqd
_refine_ls_weighting_details 'calc w=1/[\s^2^(Fo^2^)+(0.0847P)^2^+3.6467P] where P=(Fo^2^+2Fc^2^)/3'
_refine_ls_weighting_scheme calc
_refine_ls_wR_factor_gt 0.1610
_refine_ls_wR_factor_ref 0.1809
_reflns_number_gt 1693
_reflns_number_total 2429
_reflns_threshold_expression >2sigma(I)
_cod_data_source_file C0DT00894J.TXT
_cod_data_source_block 6
_cod_original_sg_symbol_H-M Pnma
_cod_database_code 7014485

loop_
_symmetry_equiv_pos_as_xyz
'x, y, z'
'-x+1/2, -y, z+1/2'
'x+1/2, -y+1/2, -z+1/2'
'-x, y+1/2, -z'
'-x, -y, -z'
'x-1/2, y, -z-1/2'
'-x-1/2, y-1/2, z-1/2'
'x, -y-1/2, z'

loop_
_atom_site_label
_atom_site_type_symbol
_atom_site_fract_x
_atom_site_fract_y
_atom_site_fract_z
_atom_site_U_iso_or_equiv
_atom_site_adp_type
_atom_site_occupancy
_atom_site_symmetry_multiplicity
_atom_site_calc_flag
_atom_site_refinement_flags
_atom_site_disorder_assembly
_atom_site_disorder_group
Co1 Co 0.51886(5) 0.2500 0.65104(7) 0.0530(4) Uani 1 2 d S . .
O1 O 0.6178(3) 0.2500 -0.2109(4) 0.0652(12) Uani 1 2 d S . .
O2 O 0.5003(3) 0.2500 -0.0724(5) 0.0694(13) Uani 1 2 d S . .
O3 O 0.8993(4) 0.2500 0.3636(6) 0.161(4) Uani 1 2 d S . .
H3C H 0.9366 0.2500 0.4310 0.193 Uiso 1 2 d SR . .
O4 O 0.7930(4) 0.2500 0.5013(7) 0.199(5) Uani 1 2 d S . .
N1 N 0.4415(3) 0.1599(3) 0.6625(4) 0.0826(14) Uani 1 1 d . . .
N2 N 0.3946(4) 0.0493(4) 0.6158(8) 0.128(2) Uani 1 1 d . . .
N3 N 0.3484(3) 0.0761(3) 0.7259(5) 0.0989(17) Uani 1 1 d . . .
C1 C 0.5834(4) 0.2500 -0.0886(6) 0.0549(15) Uani 1 2 d S . .
C2 C 0.6448(4) 0.2500 0.0342(6) 0.0556(16) Uani 1 2 d S . .
C3 C 0.6107(5) 0.2500 0.1675(7) 0.088(3) Uani 1 2 d S . .
H3A H 0.5467 0.2500 0.1805 0.105 Uiso 1 2 d SR . .
C4 C 0.6664(4) 0.2500 0.2850(7) 0.094(3) Uani 1 2 d SD . .
C5 C 0.7579(4) 0.2500 0.2648(6) 0.0663(19) Uani 1 2 d S . .
C6 C 0.7929(4) 0.2500 0.1305(7) 0.073(2) Uani 1 2 d S . .
H6A H 0.8569 0.2500 0.1180 0.088 Uiso 1 2 d SR . .
C7 C 0.7363(4) 0.2500 0.0158(7) 0.0663(19) Uani 1 2 d S . .
H7A H 0.7603 0.2500 -0.0742 0.080 Uiso 1 2 calc SR . .
C9 C 0.8183(4) 0.2500 0.3878(7) 0.0670(19) Uani 1 2 d S . .
C10 C 0.4500(4) 0.1017(4) 0.5794(7) 0.102(2) Uani 1 1 d . . .
H10A H 0.4924 0.0982 0.5039 0.123 Uiso 1 1 d R . .
C11 C 0.3778(3) 0.1420(4) 0.7519(6) 0.0907(19) Uani 1 1 d . . .
H11A H 0.3559 0.1732 0.8244 0.109 Uiso 1 1 d R . .
C12 C 0.2779(4) 0.0370(5) 0.7986(8) 0.129(3) Uani 1 1 d . . .
H12A H 0.2611 0.0619 0.8828 0.154 Uiso 1 1 d R . .
H12B H 0.3014 -0.0091 0.8249 0.154 Uiso 1 1 d R . .
C13 C 0.1950(4) 0.0257(4) 0.7076(7) 0.096(2) Uani 1 1 d . . .
C14 C 0.1537(5) -0.0397(5) 0.7035(9) 0.142(4) Uani 1 1 d . . .
H14A H 0.1778 -0.0794 0.7557 0.170 Uiso 1 1 d R . .
C15 C 0.0759(6) -0.0484(4) 0.6228(8) 0.128(3) Uani 1 1 d . . .
H15A H 0.0465 -0.0943 0.6212 0.154 Uiso 1 1 d R . .
C16 C 0.0408(3) 0.0051(3) 0.5443(6) 0.0714(14) Uani 1 1 d . . .
C17 C 0.0852(5) 0.0677(4) 0.5487(12) 0.156(4) Uani 1 1 d . . .
H17A H 0.0601 0.1082 0.5000 0.188 Uiso 1 1 d R . .
C18 C 0.1601(5) 0.0776(4) 0.6283(12) 0.158(4) Uani 1 1 d . . .
H18A H 0.1905 0.1230 0.6225 0.189 Uiso 1 1 d R . .
O5 O 0.5647(4) 0.2500 0.4641(5) 0.102(2) Uani 1 2 d S . .
C8 C 0.6259(6) 0.2825(6) 0.4246(9) 0.068(3) Uani 0.50 1 d PD . .
O6 O 0.6459(6) 0.3407(9) 0.4826(10) 0.171(6) Uani 0.50 1 d P . .

loop_
_atom_site_aniso_label
_atom_site_aniso_U_11
_atom_site_aniso_U_22
_atom_site_aniso_U_33
_atom_site_aniso_U_23
_atom_site_aniso_U_13
_atom_site_aniso_U_12
Co1 0.0365(5) 0.0958(7) 0.0267(4) 0.000 -0.0015(3) 0.000
O1 0.052(2) 0.108(4) 0.035(2) 0.000 0.0024(19) 0.000
O2 0.048(3) 0.116(4) 0.044(3) 0.000 -0.0015(19) 0.000
O3 0.048(3) 0.375(13) 0.058(4) 0.000 -0.005(3) 0.000
O4 0.068(4) 0.474(18) 0.053(4) 0.000 -0.010(3) 0.000
N1 0.060(2) 0.141(4) 0.047(2) -0.006(3) -0.0008(19) -0.018(3)
N2 0.102(4) 0.159(6) 0.122(5) -0.016(5) 0.010(4) -0.030(4)
N3 0.075(3) 0.151(5) 0.071(3) 0.005(3) -0.012(3) -0.045(3)
C1 0.050(3) 0.077(4) 0.037(3) 0.000 -0.002(3) 0.000
C2 0.045(3) 0.085(4) 0.037(3) 0.000 0.000(2) 0.000
C3 0.044(4) 0.179(9) 0.040(4) 0.000 0.001(3) 0.000
C4 0.045(4) 0.202(10) 0.036(4) 0.000 -0.004(3) 0.000
C5 0.053(4) 0.108(6) 0.038(3) 0.000 -0.004(3) 0.000
C6 0.042(3) 0.130(7) 0.047(4) 0.000 0.002(3) 0.000
C7 0.050(4) 0.110(6) 0.039(3) 0.000 0.000(3) 0.000
C9 0.046(4) 0.115(6) 0.040(4) 0.000 0.004(3) 0.000
C10 0.077(4) 0.141(6) 0.089(4) -0.029(4) 0.025(3) -0.032(4)
C11 0.064(3) 0.154(6) 0.054(3) -0.012(4) 0.000(3) -0.032(4)
C12 0.096(5) 0.197(8) 0.093(5) 0.031(5) -0.014(4) -0.069(5)
C13 0.071(4) 0.136(6) 0.081(4) 0.003(4) 0.000(3) -0.038(4)
C14 0.133(6) 0.156(7) 0.137(7) 0.065(6) -0.062(5) -0.081(6)
C15 0.135(6) 0.123(6) 0.127(6) 0.040(5) -0.043(5) -0.072(5)
C16 0.052(3) 0.077(3) 0.085(4) -0.013(3) 0.010(2) -0.009(2)
C17 0.096(5) 0.076(4) 0.297(13) 0.007(6) -0.091(7) -0.014(4)
C18 0.108(6) 0.080(5) 0.284(12) 0.004(6) -0.094(7) -0.021(4)
O5 0.070(4) 0.187(6) 0.049(3) 0.000 0.011(3) 0.000
C8 0.049(5) 0.113(9) 0.042(5) 0.000(5) -0.009(4) -0.002(5)
O6 0.103(7) 0.312(16) 0.098(7) -0.127(10) 0.036(5) -0.051(9)

loop_
_atom_type_symbol
_atom_type_description
_atom_type_scat_dispersion_real
_atom_type_scat_dispersion_imag
_atom_type_scat_source
C C 0.0033 0.0016 'International Tables Vol C Tables 4.2.6.8 and 6.1.1.4'
H H 0.0000 0.0000 'International Tables Vol C Tables 4.2.6.8 and 6.1.1.4'
Co Co 0.3494 0.9721 'International Tables Vol C Tables 4.2.6.8 and 6.1.1.4'
N N 0.0061 0.0033 'International Tables Vol C Tables 4.2.6.8 and 6.1.1.4'
O O 0.0106 0.0060 'International Tables Vol C Tables 4.2.6.8 and 6.1.1.4'

loop_
_geom_angle_atom_site_label_1
_geom_angle_atom_site_label_2
_geom_angle_atom_site_label_3
_geom_angle
_geom_angle_site_symmetry_1
_geom_angle_site_symmetry_3
_geom_angle_publ_flag
O5 Co1 O1 110.9(2) . 1_556 ?
O5 Co1 N1 104.58(15) . . ?
O1 Co1 N1 112.69(14) 1_556 . ?
O5 Co1 N1 104.58(15) . 8_565 ?
O1 Co1 N1 112.69(14) 1_556 8_565 ?
N1 Co1 N1 110.8(3) . 8_565 ?
C1 O1 Co1 108.0(4) . 1_554 ?
C9 O3 H3C 119.9 . . ?
C11 N1 C10 104.1(5) . . ?
C11 N1 Co1 130.5(5) . . ?
C10 N1 Co1 125.2(4) . . ?
C10 N2 N3 104.4(6) . . ?
C11 N3 N2 108.6(5) . . ?
C11 N3 C12 127.8(6) . . ?
N2 N3 C12 123.7(7) . . ?
O2 C1 O1 120.9(5) . . ?
O2 C1 C2 120.9(5) . . ?
O1 C1 C2 118.3(5) . . ?
C3 C2 C7 119.0(6) . . ?
C3 C2 C1 120.3(5) . . ?
C7 C2 C1 120.7(5) . . ?
C2 C3 C4 121.8(6) . . ?
C2 C3 H3A 119.1 . . ?
C4 C3 H3A 119.1 . . ?
C5 C4 C3 118.4(6) . . ?
C5 C4 C8 119.7(6) . . ?
C3 C4 C8 116.7(6) . . ?
C5 C4 C8 119.7(6) . 8_565 ?
C3 C4 C8 116.7(6) . 8_565 ?
C8 C4 C8 44.9(8) . 8_565 ?
C4 C5 C6 120.2(6) . . ?
C4 C5 C9 119.4(6) . . ?
C6 C5 C9 120.4(6) . . ?
C7 C6 C5 120.3(6) . . ?
C7 C6 H6A 120.4 . . ?
C5 C6 H6A 119.3 . . ?
C2 C7 C6 120.3(6) . . ?
C2 C7 H7A 119.9 . . ?
C6 C7 H7A 119.9 . . ?
O4 C9 O3 120.1(7) . . ?
O4 C9 C5 123.3(6) . . ?
O3 C9 C5 116.6(6) . . ?
N2 C10 N1 112.3(6) . . ?
N2 C10 H10A 123.8 . . ?
N1 C10 H10A 123.9 . . ?
N1 C11 N3 110.5(6) . . ?
N1 C11 H11A 123.9 . . ?
N3 C11 H11A 125.6 . . ?
N3 C12 C13 112.4(5) . . ?
N3 C12 H12A 110.2 . . ?
C13 C12 H12A 109.4 . . ?
N3 C12 H12B 107.9 . . ?
C13 C12 H12B 108.8 . . ?
H12A C12 H12B 108.0 . . ?
C18 C13 C14 117.0(6) . . ?
C18 C13 C12 122.7(6) . . ?
C14 C13 C12 120.3(7) . . ?
C13 C14 C15 119.5(7) . . ?
C13 C14 H14A 120.2 . . ?
C15 C14 H14A 120.4 . . ?
C16 C15 C14 122.7(6) . . ?
C16 C15 H15A 118.2 . . ?
C14 C15 H15A 119.2 . . ?
C17 C16 C15 115.6(6) . . ?
C17 C16 C16 122.0(7) . 5_556 ?
C15 C16 C16 122.4(6) . 5_556 ?
C16 C17 C18 122.6(7) . . ?
C16 C17 H17A 118.3 . . ?
C18 C17 H17A 118.9 . . ?
C13 C18 C17 122.6(7) . . ?
C13 C18 H18A 119.1 . . ?
C17 C18 H18A 118.2 . . ?
C8 O5 C8 63.0(11) . 8_565 ?
C8 O5 Co1 125.9(6) . . ?
C8 O5 Co1 125.9(6) 8_565 . ?
O5 C8 C8 58.5(5) . 8_565 ?
O5 C8 O6 119.7(9) . . ?
C8 C8 O6 149.9(8) 8_565 . ?
O5 C8 C4 112.0(8) . . ?
C8 C8 C4 67.5(4) 8_565 . ?
O6 C8 C4 127.7(9) . . ?

loop_
_geom_bond_atom_site_label_1
_geom_bond_atom_site_label_2
_geom_bond_distance
_geom_bond_site_symmetry_2
_geom_bond_publ_flag
Co1 O5 1.909(5) . ?
Co1 O1 1.976(4) 1_556 ?
Co1 N1 2.037(5) . ?
Co1 N1 2.037(5) 8_565 ?
O1 C1 1.274(7) . ?
O1 Co1 1.976(4) 1_554 ?
O2 C1 1.245(7) . ?
O3 C9 1.227(8) . ?
O3 H3C 0.8500 . ?
O4 C9 1.146(8) . ?
N1 C11 1.318(6) . ?
N1 C10 1.347(8) . ?
N2 C10 1.323(8) . ?
N2 N3 1.350(8) . ?
N3 C11 1.326(8) . ?
N3 C12 1.453(7) . ?
C1 C2 1.485(8) . ?
C2 C3 1.369(8) . ?
C2 C7 1.373(8) . ?
C3 C4 1.394(9) . ?
C3 H3A 0.9600 . ?
C4 C5 1.374(9) . ?
C4 C8 1.581(10) . ?
C4 C8 1.581(10) 8_565 ?
C5 C6 1.382(8) . ?
C5 C9 1.478(9) . ?
C6 C7 1.380(9) . ?
C6 H6A 0.9600 . ?
C7 H7A 0.9300 . ?
C10 H10A 0.9601 . ?
C11 H11A 0.9599 . ?
C12 C13 1.522(8) . ?
C12 H12A 0.9601 . ?
C12 H12B 0.9599 . ?
C13 C18 1.332(10) . ?
C13 C14 1.364(10) . ?
C14 C15 1.400(9) . ?
C14 H14A 0.9600 . ?
C15 C16 1.349(9) . ?
C15 H15A 0.9600 . ?
C16 C17 1.341(8) . ?
C16 C16 1.491(10) 5_556 ?
C17 C18 1.360(10) . ?
C17 H17A 0.9600 . ?
C18 H18A 0.9600 . ?
O5 C8 1.156(10) . ?
O5 C8 1.156(10) 8_565 ?
C8 C8 1.21(2) 8_565 ?
C8 O6 1.253(14) . ?

loop_
_geom_torsion_atom_site_label_1
_geom_torsion_atom_site_label_2
_geom_torsion_atom_site_label_3
_geom_torsion_atom_site_label_4
_geom_torsion
_geom_torsion_site_symmetry_1
_geom_torsion_site_symmetry_2
_geom_torsion_site_symmetry_3
_geom_torsion_site_symmetry_4
_geom_torsion_publ_flag
O5 Co1 N1 C11 -161.4(5) . . . . ?
O1 Co1 N1 C11 78.0(5) 1_556 . . . ?
N1 Co1 N1 C11 -49.3(6) 8_565 . . . ?
O5 Co1 N1 C10 23.0(6) . . . . ?
O1 Co1 N1 C10 -97.6(5) 1_556 . . . ?
N1 Co1 N1 C10 135.1(5) 8_565 . . . ?
C10 N2 N3 C11 -0.6(8) . . . . ?
C10 N2 N3 C12 178.7(6) . . . . ?
Co1 O1 C1 O2 0.0 1_554 . . . ?
Co1 O1 C1 C2 180.0 1_554 . . . ?
O2 C1 C2 C3 0.0 . . . . ?
O1 C1 C2 C3 180.0 . . . . ?
O2 C1 C2 C7 180.0 . . . . ?
O1 C1 C2 C7 0.0 . . . . ?
C7 C2 C3 C4 0.0 . . . . ?
C1 C2 C3 C4 180.0 . . . . ?
C2 C3 C4 C5 0.0 . . . . ?
C2 C3 C4 C8 154.7(5) . . . . ?
C2 C3 C4 C8 -154.7(5) . . . 8_565 ?
C3 C4 C5 C6 0.0 . . . . ?
C8 C4 C5 C6 -153.9(5) . . . . ?
C8 C4 C5 C6 153.9(5) 8_565 . . . ?
C3 C4 C5 C9 180.0 . . . . ?
C8 C4 C5 C9 26.1(5) . . . . ?
C8 C4 C5 C9 -26.1(5) 8_565 . . . ?
C4 C5 C6 C7 0.0 . . . . ?
C9 C5 C6 C7 180.0 . . . . ?
C3 C2 C7 C6 0.0 . . . . ?
C1 C2 C7 C6 180.0 . . . . ?
C5 C6 C7 C2 0.0 . . . . ?
C4 C5 C9 O4 0.000(1) . . . . ?
C6 C5 C9 O4 180.0 . . . . ?
C4 C5 C9 O3 180.0 . . . . ?
C6 C5 C9 O3 0.0 . . . . ?
N3 N2 C10 N1 0.7(8) . . . . ?
C11 N1 C10 N2 -0.5(8) . . . . ?
Co1 N1 C10 N2 176.0(5) . . . . ?
C10 N1 C11 N3 0.1(7) . . . . ?
Co1 N1 C11 N3 -176.2(4) . . . . ?
N2 N3 C11 N1 0.3(7) . . . . ?
C12 N3 C11 N1 -178.9(6) . . . . ?
C11 N3 C12 C13 111.5(8) . . . . ?
N2 N3 C12 C13 -67.6(10) . . . . ?
N3 C12 C13 C18 -44.1(12) . . . . ?
N3 C12 C13 C14 135.1(8) . . . . ?
C18 C13 C14 C15 -2.8(13) . . . . ?
C12 C13 C14 C15 177.9(8) . . . . ?
C13 C14 C15 C16 2.2(14) . . . . ?
C14 C15 C16 C17 -0.3(13) . . . . ?
C14 C15 C16 C16 178.4(8) . . . 5_556 ?
C15 C16 C17 C18 -0.9(14) . . . . ?
C16 C16 C17 C18 -179.6(9) 5_556 . . . ?
C14 C13 C18 C17 1.8(15) . . . . ?
C12 C13 C18 C17 -179.0(9) . . . . ?
C16 C17 C18 C13 0.1(17) . . . . ?
O1 Co1 O5 C8 -40.2(7) 1_556 . . . ?
N1 Co1 O5 C8 -161.9(7) . . . . ?
N1 Co1 O5 C8 81.6(7) 8_565 . . . ?
O1 Co1 O5 C8 40.2(7) 1_556 . . 8_565 ?
N1 Co1 O5 C8 -81.6(7) . . . 8_565 ?
N1 Co1 O5 C8 161.9(7) 8_565 . . 8_565 ?
Co1 O5 C8 C8 116.3(7) . . . 8_565 ?
C8 O5 C8 O6 -144.9(10) 8_565 . . . ?
Co1 O5 C8 O6 -28.6(14) . . . . ?
C8 O5 C8 C4 42.9(8) 8_565 . . . ?
Co1 O5 C8 C4 159.3(4) . . . . ?
C5 C4 C8 O5 -142.6(6) . . . . ?
C3 C4 C8 O5 63.1(9) . . . . ?
C8 C4 C8 O5 -38.9(8) 8_565 . . . ?
C5 C4 C8 C8 -103.7(4) . . . 8_565 ?
C3 C4 C8 C8 102.0(4) . . . 8_565 ?
C5 C4 C8 O6 46.0(13) . . . . ?
C3 C4 C8 O6 -108.3(12) . . . . ?
C8 C4 C8 O6 149.7(11) 8_565 . . . ?
